data_4344229
loop_
_publ_author_name
'Liao, J.-H.'
'Hill, L.'
'Kanatzidis, M.G.'

_publ_section_title
;
 Methanothermal synthesis of two dimeric vanadium polyselenides, (V2 O2
 Se10)4- and (V2 O2 Se8)4-
;
_journal_name_full 'Inorganic Chemistry'
_journal_page_first 4650
_journal_page_last 4652
_journal_volume 32
_journal_year 1993
_chemical_formula_sum 'C2 H8 K4 O4 Se10 V2'
_chemical_name_systematic '(K4 (V2 O2 Se10)) (C H3 O H)2'
_space_group_IT_number 30
_symmetry_space_group_name_Hall 'P 2 -2bc'
_symmetry_space_group_name_H-M 'P n c 2'
_cell_angle_alpha 90
_cell_angle_beta 90
_cell_angle_gamma 90
_cell_formula_units_Z 4
_cell_length_a 14.229
_cell_length_b 24.136
_cell_length_c 6.907
_cell_volume 2372.079
_citation_journal_id_ASTM INOCAJ
_cod_data_source_file Liao_INOCAJ_1993_1242.cif
_cod_data_source_block C2H8K4O4Se10V2
_cod_database_code 4344229

loop_
_symmetry_equiv_pos_as_xyz
x,y,z
-x,-y,z
-x,y+1/2,z+1/2
x,-y+1/2,z+1/2

loop_
_atom_site_label
_atom_site_type_symbol
_atom_site_fract_x
_atom_site_fract_y
_atom_site_fract_z
_atom_site_occupancy
_atom_site_U_iso_or_equiv
K1 K+1 0.0891 0.1455 0.418 1 0.0
O1 O-2 0.053 0.056 0.204 1 0.0
K4 K+1 0.6414 0.02 0.867 1 0.0
Se9 Se 0.4486 0.2143 0.498 1 0.0
Se7 Se-1 0.3262 0.0944 0.302 1 0.0
Se6 Se-2 0.624 0.024 0.361 1 0.0
Se10 Se-1 0.5566 0.1475 0.379 1 0.0
Se5 Se-1 -0.0173 0.1504 0.888 1 0.0
Se8 Se 0.3234 0.1947 0.289 1 0.0
C2 C -0.153 0.189 0.393 1 0.0
V1 V+4 0.0431 0.0545 0.967 1 0.0
V2 V+4 0.4704 0.0588 0.459 1 0.0
Se3 Se 0.224 0.176 0.781 1 0.0
K2 K+1 0.1384 -0.0303 0.378 1 0.0
C1 C 0.698 0.181 0.87 1 0.0
K3 K+1 0.4492 0.1472 -0.071 1 0.0
Se2 Se-1 0.1909 0.0766 0.798 1 0.0
Se4 Se 0.1079 0.2091 0.992 1 0.0
O3 O 0.641 0.133 0.831 1 0.0
Se1 Se-2 -0.1176 0.0354 0.8745 1 0.0
O4 O -0.107 0.139 0.33 1 0.0
O2 O-2 0.465 0.061 0.688 1 0.0
